data_1570363
loop_
_publ_author_name
'Kumar, Rohit'
'Srivastava, Ankit Kumar'
'Nagarasu, Palaniyappan'
'Madhu, Vedichi'
'Balaraman, Ekambaram'

_publ_section_title
;
 A general and expedient amination of alcohols catalysed by a single-site
 (NN)Co(ii)-bidentate complex under solventless conditions
;
_journal_issue 1
_journal_name_full 'Catalysis Science &amp; Technology'
_journal_page_first 98
_journal_page_last 109
_journal_paper_doi 10.1039/D3CY00809F
_journal_volume 14
_journal_year 2024
_chemical_formula_moiety 'C10 H11 Br2 Co N3'
_chemical_formula_sum 'C10 H11 Br2 Co N3'
_chemical_formula_weight 391.97
_chemical_name_systematic Cobaltbromide_Pyridine3_methylpyrazole
_space_group_crystal_system triclinic
_space_group_IT_number 2
_space_group_name_Hall '-P 1'
_space_group_name_H-M_alt 'P -1'
_atom_sites_solution_hydrogens geom
_atom_sites_solution_primary dual
_audit_creation_date 2023-05-19
_audit_creation_method
;
Olex2 1.5
(compiled 2022.04.07 svn.rca3783a0 for OlexSys, GUI svn.r6498)
;
_audit_update_record
;
2023-05-19 deposited with the CCDC.	2023-11-02 downloaded from the CCDC.
;
_cell_angle_alpha 75.188(8)
_cell_angle_beta 78.772(8)
_cell_angle_gamma 73.732(8)
_cell_formula_units_Z 2
_cell_length_a 7.948(2)
_cell_length_b 8.256(2)
_cell_length_c 10.775(3)
_cell_measurement_reflns_used 8737
_cell_measurement_temperature 298(2)
_cell_measurement_theta_max 31.420
_cell_measurement_theta_min 2.693
_cell_volume 650.4(3)
_computing_cell_refinement 'SAINT V8.40B (?, 2016)'
_computing_data_reduction 'SAINT V8.40B (?, 2016)'
_computing_molecular_graphics 'Olex2 1.5 (Dolomanov et al., 2009)'
_computing_publication_material 'Olex2 1.5 (Dolomanov et al., 2009)'
_computing_structure_refinement 'XL  (Sheldrick, 2008)'
_computing_structure_solution 'SHELXT 2018/2 (Sheldrick, 2018)'
_diffrn_ambient_temperature 298.00
_diffrn_measured_fraction_theta_full 0.997
_diffrn_measured_fraction_theta_max 0.997
_diffrn_measurement_device_type 'Bruker APEX-II CCD'
_diffrn_measurement_method '\f and \w scans'
_diffrn_radiation_type MoK\a
_diffrn_radiation_wavelength 0.71073
_diffrn_reflns_av_R_equivalents 0.0426
_diffrn_reflns_av_unetI/netI 0.0278
_diffrn_reflns_Laue_measured_fraction_full 0.997
_diffrn_reflns_Laue_measured_fraction_max 0.997
_diffrn_reflns_limit_h_max 9
_diffrn_reflns_limit_h_min -9
_diffrn_reflns_limit_k_max 10
_diffrn_reflns_limit_k_min -10
_diffrn_reflns_limit_l_max 13
_diffrn_reflns_limit_l_min -13
_diffrn_reflns_number 71153
_diffrn_reflns_point_group_measured_fraction_full 0.997
_diffrn_reflns_point_group_measured_fraction_max 0.997
_diffrn_reflns_theta_full 25.242
_diffrn_reflns_theta_max 26.496
_diffrn_reflns_theta_min 2.631
_diffrn_source_current 1.4
_diffrn_source_power 0.07
_diffrn_source_voltage 50.0
_diffrn_standards_number 0
_exptl_absorpt_coefficient_mu 7.440
_exptl_absorpt_correction_T_max 0.7465
_exptl_absorpt_correction_T_min 0.4999
_exptl_absorpt_correction_type multi-scan
_exptl_absorpt_process_details
;
SADABS-2016/2 (Bruker,2016/2) was used for absorption correction.
wR2(int) was 0.1130 before and 0.0623 after correction.
The Ratio of minimum to maximum transmission is 0.6697.
The \l/2 correction factor is Not present.
;
_exptl_crystal_colour 'clear dark blue'
_exptl_crystal_colour_lustre clear
_exptl_crystal_colour_modifier dark
_exptl_crystal_colour_primary blue
_exptl_crystal_density_diffrn 2.002
_exptl_crystal_description block
_exptl_crystal_F_000 378
_exptl_crystal_size_max 0.195
_exptl_crystal_size_mid 0.172
_exptl_crystal_size_min 0.167
_refine_diff_density_max 0.691
_refine_diff_density_min -0.687
_refine_diff_density_rms 0.078
_refine_ls_extinction_method none
_refine_ls_goodness_of_fit_ref 1.075
_refine_ls_hydrogen_treatment constr
_refine_ls_matrix_type full
_refine_ls_number_parameters 146
_refine_ls_number_reflns 2685
_refine_ls_number_restraints 0
_refine_ls_restrained_S_all 1.075
_refine_ls_R_factor_all 0.0249
_refine_ls_R_factor_gt 0.0240
_refine_ls_shift/su_max 0.001
_refine_ls_shift/su_mean 0.000
_refine_ls_structure_factor_coef Fsqd
_refine_ls_weighting_details 'w=1/[\s^2^(Fo^2^)+(0.0223P)^2^+0.5301P] where P=(Fo^2^+2Fc^2^)/3'
_refine_ls_weighting_scheme calc
_refine_ls_wR_factor_gt 0.0579
_refine_ls_wR_factor_ref 0.0588
_reflns_Friedel_coverage 0.000
_reflns_number_gt 2576
_reflns_number_total 2685
_reflns_threshold_expression 'I > 2\s(I)'
_cod_data_source_file d3cy00809f2.cif
_cod_data_source_block mo_pc_3p_cobr2_3_0m_a
_cod_depositor_comments 'Adding full bibliography for 1570363.cif.'
_cod_original_cell_volume 650.3(3)
_cod_database_code 1570363
_shelx_shelxl_version_number 2019/1
_shelx_space_group_comment
;
The symmetry employed for this shelxl refinement is uniquely defined
by the following loop, which should always be used as a source of
symmetry information in preference to the above space-group names.
They are only intended as comments.
;
_olex2_refinement_description
;
1. Fixed Uiso
 At 1.2 times of:
  All C(H) groups, All C(H,H) groups
 At 1.5 times of:
  All C(H,H,H) groups
2.a Secondary CH2 refined with riding coordinates:
 C9(H9A,H9B)
2.b Aromatic/amide H refined with riding coordinates:
 C8(H8), C4(H4), C7(H7), C3(H3), C2(H2), C5(H5)
2.c Idealised Me refined as rotating group:
 C10(H10A,H10B,H10C)
;
_olex2_submission_original_sample_id CC_3P_COBr2
_olex2_submission_special_instructions 'No special instructions were received'

loop_
_space_group_symop_operation_xyz
'x, y, z'
'-x, -y, -z'

loop_
_atom_site_label
_atom_site_type_symbol
_atom_site_fract_x
_atom_site_fract_y
_atom_site_fract_z
_atom_site_U_iso_or_equiv
_atom_site_adp_type
_atom_site_occupancy
_atom_site_site_symmetry_order
_atom_site_calc_flag
_atom_site_refinement_flags_posn
_atom_site_refinement_flags_adp
_atom_site_refinement_flags_occupancy
_atom_site_disorder_assembly
_atom_site_disorder_group
Br1 Br 0.86306(3) 0.32480(4) 0.95475(3) 0.05300(9) Uani 1 1 d . . . . .
Br2 Br 1.02693(3) 0.21095(4) 0.61241(3) 0.05805(10) Uani 1 1 d . . . . .
Co1 Co 0.78195(3) 0.27114(4) 0.77204(3) 0.03586(9) Uani 1 1 d . . . . .
N1 N 0.5897(2) 0.4753(2) 0.69486(18) 0.0380(4) Uani 1 1 d . . . . .
N2 N 0.6238(2) 0.1081(2) 0.80998(18) 0.0356(4) Uani 1 1 d . . . . .
N3 N 0.4461(2) 0.1727(2) 0.83698(18) 0.0387(4) Uani 1 1 d . . . . .
C8 C 0.3587(3) 0.0508(3) 0.8497(2) 0.0463(5) Uani 1 1 d . . . . .
H8 H 0.237020 0.064088 0.869221 0.056 Uiso 1 1 calc R U . . .
C6 C 0.6453(3) -0.0571(3) 0.8040(2) 0.0385(4) Uani 1 1 d . . . . .
C4 C 0.5048(4) 0.7314(3) 0.5348(3) 0.0548(6) Uani 1 1 d . . . . .
H4 H 0.537686 0.814592 0.465099 0.066 Uiso 1 1 calc R U . . .
C10 C 0.8242(4) -0.1687(3) 0.7742(3) 0.0537(6) Uani 1 1 d . . . . .
H10A H 0.823472 -0.287423 0.811147 0.081 Uiso 1 1 calc R U . . .
H10B H 0.908904 -0.137345 0.810123 0.081 Uiso 1 1 calc R U . . .
H10C H 0.855506 -0.153453 0.681991 0.081 Uiso 1 1 calc R U . . .
C7 C 0.4806(3) -0.0961(3) 0.8287(3) 0.0476(5) Uani 1 1 d . . . . .
H7 H 0.458339 -0.201449 0.830503 0.057 Uiso 1 1 calc R U . . .
C3 C 0.3297(4) 0.7410(4) 0.5822(3) 0.0592(7) Uani 1 1 d . . . . .
H3 H 0.242170 0.831653 0.545535 0.071 Uiso 1 1 calc R U . . .
C9 C 0.3768(3) 0.3479(3) 0.8582(2) 0.0451(5) Uani 1 1 d . . . . .
H9A H 0.426999 0.358692 0.929962 0.054 Uiso 1 1 calc R U . . .
H9B H 0.249664 0.368616 0.882052 0.054 Uiso 1 1 calc R U . . .
C1 C 0.4172(3) 0.4833(3) 0.7407(2) 0.0395(5) Uani 1 1 d . . . . .
C2 C 0.2851(3) 0.6142(4) 0.6851(3) 0.0525(6) Uani 1 1 d . . . . .
H2 H 0.166957 0.617077 0.716655 0.063 Uiso 1 1 calc R U . . .
C5 C 0.6308(3) 0.5960(3) 0.5926(2) 0.0462(5) Uani 1 1 d . . . . .
H5 H 0.749206 0.588161 0.559293 0.055 Uiso 1 1 calc R U . . .

loop_
_atom_site_aniso_label
_atom_site_aniso_U_11
_atom_site_aniso_U_22
_atom_site_aniso_U_33
_atom_site_aniso_U_23
_atom_site_aniso_U_13
_atom_site_aniso_U_12
Br1 0.04810(15) 0.06544(17) 0.05464(16) -0.02479(12) -0.00860(11) -0.01635(12)
Br2 0.03620(14) 0.07410(19) 0.05432(16) -0.01268(13) 0.00760(10) -0.00841(12)
Co1 0.02583(14) 0.03939(16) 0.04279(17) -0.01076(12) -0.00344(11) -0.00756(11)
N1 0.0323(9) 0.0376(9) 0.0432(10) -0.0116(8) -0.0039(7) -0.0050(7)
N2 0.0279(8) 0.0380(9) 0.0409(9) -0.0117(7) -0.0022(7) -0.0066(7)
N3 0.0278(8) 0.0436(10) 0.0441(10) -0.0127(8) 0.0016(7) -0.0094(7)
C8 0.0349(11) 0.0585(14) 0.0490(13) -0.0096(11) -0.0025(9) -0.0206(10)
C6 0.0405(11) 0.0388(11) 0.0370(10) -0.0096(8) -0.0056(9) -0.0094(9)
C4 0.0682(17) 0.0445(13) 0.0488(14) -0.0070(11) -0.0139(12) -0.0074(12)
C10 0.0486(14) 0.0407(12) 0.0675(17) -0.0157(11) -0.0047(12) -0.0021(10)
C7 0.0510(14) 0.0469(13) 0.0519(13) -0.0118(10) -0.0063(11) -0.0223(11)
C3 0.0618(17) 0.0483(14) 0.0634(16) -0.0146(12) -0.0267(13) 0.0080(12)
C9 0.0323(11) 0.0481(12) 0.0513(13) -0.0188(10) 0.0077(9) -0.0056(9)
C1 0.0321(10) 0.0409(11) 0.0459(12) -0.0181(9) -0.0037(9) -0.0025(8)
C2 0.0357(12) 0.0539(14) 0.0668(16) -0.0241(13) -0.0113(11) 0.0040(10)
C5 0.0462(13) 0.0438(12) 0.0468(12) -0.0095(10) -0.0027(10) -0.0108(10)

loop_
_atom_type_symbol
_atom_type_description
_atom_type_scat_dispersion_real
_atom_type_scat_dispersion_imag
_atom_type_scat_source
C C 0.0033 0.0016 'International Tables Vol C Tables 4.2.6.8 and 6.1.1.4'
H H 0.0000 0.0000 'International Tables Vol C Tables 4.2.6.8 and 6.1.1.4'
Br Br -0.2901 2.4595 'International Tables Vol C Tables 4.2.6.8 and 6.1.1.4'
Co Co 0.3494 0.9721 'International Tables Vol C Tables 4.2.6.8 and 6.1.1.4'
N N 0.0061 0.0033 'International Tables Vol C Tables 4.2.6.8 and 6.1.1.4'

loop_
_geom_angle_atom_site_label_1
_geom_angle_atom_site_label_2
_geom_angle_atom_site_label_3
_geom_angle
_geom_angle_site_symmetry_1
_geom_angle_site_symmetry_3
_geom_angle_publ_flag
Br2 Co1 Br1 112.23(2) . . ?
N1 Co1 Br1 110.50(6) . . ?
N1 Co1 Br2 110.40(6) . . ?
N2 Co1 Br1 115.77(5) . . ?
N2 Co1 Br2 113.94(5) . . ?
N2 Co1 N1 92.25(8) . . ?
C1 N1 Co1 120.18(15) . . ?
C5 N1 Co1 120.95(16) . . ?
C5 N1 C1 118.7(2) . . ?
N3 N2 Co1 118.19(13) . . ?
C6 N2 Co1 135.43(15) . . ?
C6 N2 N3 106.00(17) . . ?
N2 N3 C9 120.42(17) . . ?
C8 N3 N2 110.67(19) . . ?
C8 N3 C9 128.71(19) . . ?
N3 C8 H8 126.2 . . ?
N3 C8 C7 107.6(2) . . ?
C7 C8 H8 126.2 . . ?
N2 C6 C10 121.1(2) . . ?
N2 C6 C7 109.3(2) . . ?
C7 C6 C10 129.5(2) . . ?
C3 C4 H4 120.7 . . ?
C3 C4 C5 118.7(3) . . ?
C5 C4 H4 120.7 . . ?
C6 C10 H10A 109.5 . . ?
C6 C10 H10B 109.5 . . ?
C6 C10 H10C 109.5 . . ?
H10A C10 H10B 109.5 . . ?
H10A C10 H10C 109.5 . . ?
H10B C10 H10C 109.5 . . ?
C8 C7 C6 106.4(2) . . ?
C8 C7 H7 126.8 . . ?
C6 C7 H7 126.8 . . ?
C4 C3 H3 120.4 . . ?
C4 C3 C2 119.2(2) . . ?
C2 C3 H3 120.4 . . ?
N3 C9 H9A 109.0 . . ?
N3 C9 H9B 109.0 . . ?
N3 C9 C1 112.94(19) . . ?
H9A C9 H9B 107.8 . . ?
C1 C9 H9A 109.0 . . ?
C1 C9 H9B 109.0 . . ?
N1 C1 C9 116.98(19) . . ?
N1 C1 C2 121.1(2) . . ?
C2 C1 C9 121.8(2) . . ?
C3 C2 H2 120.2 . . ?
C1 C2 C3 119.5(2) . . ?
C1 C2 H2 120.2 . . ?
N1 C5 C4 122.7(2) . . ?
N1 C5 H5 118.7 . . ?
C4 C5 H5 118.7 . . ?

loop_
_geom_bond_atom_site_label_1
_geom_bond_atom_site_label_2
_geom_bond_distance
_geom_bond_site_symmetry_2
_geom_bond_publ_flag
Br1 Co1 2.3638(6) . ?
Br2 Co1 2.3636(6) . ?
Co1 N1 2.0499(19) . ?
Co1 N2 2.0060(18) . ?
N1 C1 1.353(3) . ?
N1 C5 1.340(3) . ?
N2 N3 1.364(2) . ?
N2 C6 1.343(3) . ?
N3 C8 1.341(3) . ?
N3 C9 1.456(3) . ?
C8 H8 0.9300 . ?
C8 C7 1.362(4) . ?
C6 C10 1.487(3) . ?
C6 C7 1.395(3) . ?
C4 H4 0.9300 . ?
C4 C3 1.373(4) . ?
C4 C5 1.378(4) . ?
C10 H10A 0.9600 . ?
C10 H10B 0.9600 . ?
C10 H10C 0.9600 . ?
C7 H7 0.9300 . ?
C3 H3 0.9300 . ?
C3 C2 1.383(4) . ?
C9 H9A 0.9700 . ?
C9 H9B 0.9700 . ?
C9 C1 1.508(3) . ?
C1 C2 1.381(3) . ?
C2 H2 0.9300 . ?
C5 H5 0.9300 . ?

loop_
_geom_torsion_atom_site_label_1
_geom_torsion_atom_site_label_2
_geom_torsion_atom_site_label_3
_geom_torsion_atom_site_label_4
_geom_torsion
_geom_torsion_site_symmetry_1
_geom_torsion_site_symmetry_2
_geom_torsion_site_symmetry_3
_geom_torsion_site_symmetry_4
_geom_torsion_publ_flag
Co1 N1 C1 C9 6.5(3) . . . . ?
Co1 N1 C1 C2 -176.14(18) . . . . ?
Co1 N1 C5 C4 177.38(19) . . . . ?
Co1 N2 N3 C8 175.03(15) . . . . ?
Co1 N2 N3 C9 -9.8(3) . . . . ?
Co1 N2 C6 C10 6.7(3) . . . . ?
Co1 N2 C6 C7 -173.15(17) . . . . ?
N1 C1 C2 C3 -1.1(4) . . . . ?
N2 N3 C8 C7 -0.9(3) . . . . ?
N2 N3 C9 C1 62.7(3) . . . . ?
N2 C6 C7 C8 0.1(3) . . . . ?
N3 N2 C6 C10 179.2(2) . . . . ?
N3 N2 C6 C7 -0.6(2) . . . . ?
N3 C8 C7 C6 0.5(3) . . . . ?
N3 C9 C1 N1 -59.6(3) . . . . ?
N3 C9 C1 C2 123.1(2) . . . . ?
C8 N3 C9 C1 -123.0(3) . . . . ?
C6 N2 N3 C8 1.0(2) . . . . ?
C6 N2 N3 C9 176.2(2) . . . . ?
C4 C3 C2 C1 1.9(4) . . . . ?
C10 C6 C7 C8 -179.7(2) . . . . ?
C3 C4 C5 N1 -1.4(4) . . . . ?
C9 N3 C8 C7 -175.7(2) . . . . ?
C9 C1 C2 C3 176.2(2) . . . . ?
C1 N1 C5 C4 2.2(4) . . . . ?
C5 N1 C1 C9 -178.3(2) . . . . ?
C5 N1 C1 C2 -0.9(3) . . . . ?
C5 C4 C3 C2 -0.7(4) . . . . ?
